data_2215076
loop_
_publ_author_name
'Zhang, Hou-Ying'
'Guo, Ming-Lin'
'Guo, Chen-Hu'
'Ye, Ya-Nan'

_publ_section_title
;
 <i>N</i>-(4-Nitrophenyl)propionamide
;
_journal_coeditor_code CV2289
_journal_issue 9
_journal_name_full 'Acta Crystallographica Section E'
_journal_page_first o3903
_journal_page_last o3903
_journal_paper_doi 10.1107/S1600536807041372
_journal_volume 63
_journal_year 2007
_chemical_formula_iupac 'C9 H10 N2 O3'
_chemical_formula_moiety 'C9 H10 N2 O3'
_chemical_formula_sum 'C9 H10 N2 O3'
_chemical_formula_weight 194.19
_chemical_name_systematic
;
N-(4-Nitrophenyl)propionamide
;
_space_group_IT_number 61
_symmetry_cell_setting orthorhombic
_symmetry_space_group_name_Hall '-P 2ac 2ab'
_symmetry_space_group_name_H-M 'P b c a'
_atom_sites_solution_hydrogens geom
_atom_sites_solution_primary direct
_atom_sites_solution_secondary difmap
_audit_creation_method SHELXL-97
_cell_angle_alpha 90.00
_cell_angle_beta 90.00
_cell_angle_gamma 90.00
_cell_formula_units_Z 8
_cell_length_a 9.763(3)
_cell_length_b 9.278(3)
_cell_length_c 20.586(5)
_cell_measurement_reflns_used 2057
_cell_measurement_temperature 294(2)
_cell_measurement_theta_max 24.47
_cell_measurement_theta_min 2.88
_cell_volume 1864.7(9)
_computing_cell_refinement 'SAINT (Bruker, 1997)'
_computing_data_collection 'SMART (Bruker, 1997)'
_computing_data_reduction 'SAINT (Bruker, 1997)'
_computing_molecular_graphics 'SHELXTL (Bruker, 2001)'
_computing_publication_material 'SHELXTL (Bruker, 2001)'
_computing_structure_refinement 'SHELXTL (Bruker, 2001)'
_computing_structure_solution 'SHELXTL (Bruker, 2001)'
_diffrn_ambient_temperature 294(2)
_diffrn_measured_fraction_theta_full 1.000
_diffrn_measured_fraction_theta_max 1.000
_diffrn_measurement_device_type 'Bruker SMART CCD area-detector'
_diffrn_measurement_method '\f and \w'
_diffrn_radiation_monochromator graphite
_diffrn_radiation_source 'fine-focus sealed tube'
_diffrn_radiation_type MoK\a
_diffrn_radiation_wavelength 0.71073
_diffrn_reflns_av_R_equivalents 0.0805
_diffrn_reflns_av_sigmaI/netI 0.0404
_diffrn_reflns_limit_h_max 11
_diffrn_reflns_limit_h_min -11
_diffrn_reflns_limit_k_max 11
_diffrn_reflns_limit_k_min -10
_diffrn_reflns_limit_l_max 24
_diffrn_reflns_limit_l_min -17
_diffrn_reflns_number 8729
_diffrn_reflns_theta_full 25.02
_diffrn_reflns_theta_max 25.02
_diffrn_reflns_theta_min 1.98
_diffrn_standards_number 0
_exptl_absorpt_coefficient_mu 0.106
_exptl_absorpt_correction_T_max 0.991
_exptl_absorpt_correction_T_min 0.982
_exptl_absorpt_correction_type multi-scan
_exptl_absorpt_process_details '(SADABS; Sheldrick, 1996)'
_exptl_crystal_colour yellow
_exptl_crystal_density_diffrn 1.383
_exptl_crystal_density_method 'not measured'
_exptl_crystal_description prism
_exptl_crystal_F_000 816
_exptl_crystal_size_max 0.20
_exptl_crystal_size_mid 0.16
_exptl_crystal_size_min 0.12
_refine_diff_density_max 0.152
_refine_diff_density_min -0.199
_refine_ls_extinction_method none
_refine_ls_goodness_of_fit_ref 1.038
_refine_ls_hydrogen_treatment constr
_refine_ls_matrix_type full
_refine_ls_number_parameters 127
_refine_ls_number_reflns 1641
_refine_ls_number_restraints 0
_refine_ls_restrained_S_all 1.038
_refine_ls_R_factor_all 0.0900
_refine_ls_R_factor_gt 0.0504
_refine_ls_shift/su_max 0.000
_refine_ls_shift/su_mean 0.000
_refine_ls_structure_factor_coef Fsqd
_refine_ls_weighting_details 'calc w=1/[\s^2^(Fo^2^)+(0.0529P)^2^+0.9116P] where P=(Fo^2^+2Fc^2^)/3'
_refine_ls_weighting_scheme calc
_refine_ls_wR_factor_gt 0.1232
_refine_ls_wR_factor_ref 0.1466
_reflns_number_gt 1017
_reflns_number_total 1641
_reflns_threshold_expression I>2\s(I)
_cod_data_source_file cv2289.cif
_cod_data_source_block I
_cod_database_code 2215076
_cod_database_fobs_code 2215076

loop_
_symmetry_equiv_pos_as_xyz
'x, y, z'
'-x+1/2, -y, z+1/2'
'-x, y+1/2, -z+1/2'
'x+1/2, -y+1/2, -z'
'-x, -y, -z'
'x-1/2, y, -z-1/2'
'x, -y-1/2, z-1/2'
'-x-1/2, y-1/2, z'

loop_
_atom_site_type_symbol
_atom_site_label
_atom_site_fract_x
_atom_site_fract_y
_atom_site_fract_z
_atom_site_U_iso_or_equiv
_atom_site_adp_type
_atom_site_calc_flag
_atom_site_refinement_flags
_atom_site_occupancy
N N1 0.18357(19) 0.9563(2) 0.29421(10) 0.0490(6) Uani d . 1
H H1A 0.1012 0.9815 0.2834 0.059 Uiso d R 1
N N2 0.2399(3) 0.5853(3) 0.50795(12) 0.0682(7) Uani d . 1
O O1 0.39868(18) 0.9788(2) 0.25400(9) 0.0669(6) Uani d . 1
O O2 0.1359(2) 0.5464(3) 0.53559(11) 0.0961(9) Uani d . 1
O O3 0.3528(3) 0.5507(3) 0.52575(13) 0.1157(11) Uani d . 1
C C1 0.2042(2) 0.8624(3) 0.34674(12) 0.0454(6) Uani d . 1
C C2 0.3325(3) 0.8307(3) 0.37243(13) 0.0571(8) Uani d . 1
H H2 0.4107 0.8714 0.3544 0.069 Uiso calc R 1
C C3 0.3431(3) 0.7388(3) 0.42472(13) 0.0610(8) Uani d . 1
H H3 0.4286 0.7164 0.4418 0.073 Uiso calc R 1
C C4 0.2270(3) 0.6805(3) 0.45151(12) 0.0517(7) Uani d . 1
C C5 0.0993(3) 0.7117(3) 0.42755(14) 0.0628(8) Uani d . 1
H H5 0.0213 0.6728 0.4467 0.075 Uiso calc R 1
C C6 0.0888(3) 0.8013(3) 0.37478(13) 0.0571(8) Uani d . 1
H H6 0.0028 0.8214 0.3575 0.069 Uiso calc R 1
C C7 0.2767(2) 1.0102(3) 0.25161(13) 0.0482(7) Uani d . 1
C C8 0.2166(3) 1.1091(3) 0.20158(13) 0.0621(8) Uani d . 1
H H8A 0.1601 1.1802 0.2234 0.074 Uiso calc R 1
H H8B 0.1576 1.0534 0.1732 0.074 Uiso calc R 1
C C9 0.3215(4) 1.1863(4) 0.16084(15) 0.0781(10) Uani d . 1
H H9A 0.3810 1.2412 0.1885 0.117 Uiso calc R 1
H H9B 0.2760 1.2498 0.1310 0.117 Uiso calc R 1
H H9C 0.3745 1.1170 0.1370 0.117 Uiso calc R 1

loop_
_atom_site_aniso_label
_atom_site_aniso_U_11
_atom_site_aniso_U_22
_atom_site_aniso_U_33
_atom_site_aniso_U_12
_atom_site_aniso_U_13
_atom_site_aniso_U_23
N1 0.0357(11) 0.0592(14) 0.0521(13) 0.0042(10) 0.0024(10) 0.0042(11)
N2 0.0761(18) 0.0759(18) 0.0526(15) -0.0125(15) -0.0074(15) 0.0018(13)
O1 0.0400(11) 0.0934(16) 0.0671(12) 0.0023(10) 0.0083(9) 0.0103(11)
O2 0.0899(17) 0.125(2) 0.0737(16) -0.0340(16) -0.0031(13) 0.0328(14)
O3 0.0864(18) 0.156(3) 0.105(2) 0.0068(18) -0.0091(15) 0.0637(19)
C1 0.0402(14) 0.0492(15) 0.0470(14) -0.0025(12) 0.0020(11) -0.0107(12)
C2 0.0388(15) 0.077(2) 0.0559(16) -0.0029(14) 0.0029(12) 0.0080(15)
C3 0.0468(16) 0.082(2) 0.0541(17) 0.0034(15) -0.0014(13) -0.0003(16)
C4 0.0583(17) 0.0542(17) 0.0426(14) -0.0076(14) -0.0006(12) -0.0047(13)
C5 0.0494(16) 0.079(2) 0.0599(18) -0.0151(15) 0.0022(14) 0.0044(16)
C6 0.0384(14) 0.075(2) 0.0584(17) -0.0057(13) 0.0009(13) 0.0062(15)
C7 0.0415(15) 0.0529(16) 0.0504(14) -0.0009(12) 0.0038(12) -0.0063(13)
C8 0.0606(18) 0.0648(19) 0.0608(17) -0.0031(15) 0.0014(14) 0.0095(15)
C9 0.093(2) 0.073(2) 0.068(2) -0.0058(19) 0.0159(18) 0.0125(17)

loop_
_atom_type_symbol
_atom_type_description
_atom_type_scat_dispersion_real
_atom_type_scat_dispersion_imag
_atom_type_scat_source
C C 0.0033 0.0016 'International Tables Vol C Tables 4.2.6.8 and 6.1.1.4'
H H 0.0000 0.0000 'International Tables Vol C Tables 4.2.6.8 and 6.1.1.4'
N N 0.0061 0.0033 'International Tables Vol C Tables 4.2.6.8 and 6.1.1.4'
O O 0.0106 0.0060 'International Tables Vol C Tables 4.2.6.8 and 6.1.1.4'

loop_
_geom_angle_atom_site_label_1
_geom_angle_atom_site_label_2
_geom_angle_atom_site_label_3
_geom_angle
C7 N1 C1 129.1(2)
C7 N1 H1A 110.8
C1 N1 H1A 119.9
O3 N2 O2 122.8(3)
O3 N2 C4 118.7(3)
O2 N2 C4 118.5(3)
C6 C1 C2 119.1(2)
C6 C1 N1 117.3(2)
C2 C1 N1 123.6(2)
C3 C2 C1 119.7(3)
C3 C2 H2 120.1
C1 C2 H2 120.1
C4 C3 C2 119.8(3)
C4 C3 H3 120.1
C2 C3 H3 120.1
C3 C4 C5 121.5(3)
C3 C4 N2 119.1(3)
C5 C4 N2 119.3(2)
C4 C5 C6 118.7(3)
C4 C5 H5 120.6
C6 C5 H5 120.6
C5 C6 C1 121.1(3)
C5 C6 H6 119.5
C1 C6 H6 119.5
O1 C7 N1 122.4(2)
O1 C7 C8 123.6(2)
N1 C7 C8 114.0(2)
C7 C8 C9 114.0(2)
C7 C8 H8A 108.7
C9 C8 H8A 108.7
C7 C8 H8B 108.7
C9 C8 H8B 108.7
H8A C8 H8B 107.6
C8 C9 H9A 109.5
C8 C9 H9B 109.5
H9A C9 H9B 109.5
C8 C9 H9C 109.5
H9A C9 H9C 109.5
H9B C9 H9C 109.5

loop_
_geom_bond_atom_site_label_1
_geom_bond_atom_site_label_2
_geom_bond_distance
N1 C7 1.359(3)
N1 C1 1.403(3)
N1 H1A 0.8670
N2 O3 1.206(3)
N2 O2 1.218(3)
N2 C4 1.465(4)
O1 C7 1.227(3)
C1 C6 1.387(3)
C1 C2 1.391(3)
C2 C3 1.377(4)
C2 H2 0.9300
C3 C4 1.371(4)
C3 H3 0.9300
C4 C5 1.372(4)
C5 C6 1.372(4)
C5 H5 0.9300
C6 H6 0.9300
C7 C8 1.499(4)
C8 C9 1.505(4)
C8 H8A 0.9700
C8 H8B 0.9700
C9 H9A 0.9600
C9 H9B 0.9600
C9 H9C 0.9600

loop_
_geom_hbond_atom_site_label_D
_geom_hbond_atom_site_label_H
_geom_hbond_atom_site_label_A
_geom_hbond_site_symmetry_A
_geom_hbond_distance_DH
_geom_hbond_distance_HA
_geom_hbond_distance_DA
_geom_hbond_angle_DHA
N1 H1A O1 6_556 0.87 2.12 2.960(3) 162.7
C5 H5 O2 5_566 0.93 2.57 3.403(4) 148.7

loop_
_geom_torsion_atom_site_label_1
_geom_torsion_atom_site_label_2
_geom_torsion_atom_site_label_3
_geom_torsion_atom_site_label_4
_geom_torsion
C7 N1 C1 C6 -167.6(2)
C7 N1 C1 C2 13.8(4)
C6 C1 C2 C3 0.5(4)
N1 C1 C2 C3 179.0(2)
C1 C2 C3 C4 -0.7(4)
C2 C3 C4 C5 -0.2(4)
C2 C3 C4 N2 -178.8(3)
O3 N2 C4 C3 -6.5(4)
O2 N2 C4 C3 172.3(3)
O3 N2 C4 C5 174.9(3)
O2 N2 C4 C5 -6.3(4)
C3 C4 C5 C6 1.2(4)
N2 C4 C5 C6 179.8(3)
C4 C5 C6 C1 -1.4(4)
C2 C1 C6 C5 0.6(4)
N1 C1 C6 C5 -178.1(2)
C1 N1 C7 O1 1.1(4)
C1 N1 C7 C8 -179.6(2)
O1 C7 C8 C9 -9.5(4)
N1 C7 C8 C9 171.3(2)

loop_
_cod_related_entry_id
_cod_related_entry_database
_cod_related_entry_code
1 ChemSpider 2862584
